data_7009021
loop_
_publ_author_name
'Franceschi, Federico'
'Hesschenbrouck, Jo\"elle'
'Solari, Euro'
'Floriani, Carlo'
'Re, Nazzareno'
'Rizzoli, Corrado'
'Chiesi-Villa, Angiola'

_publ_section_title
;
 The reactivity of dibenzotetramethyltetraaza[14]annulene-Mn(II):
 functionalisation of manganese in a macrocyclic environment
;
_journal_issue 4
_journal_name_full 'Journal of the Chemical Society, Dalton Transactions'
_journal_page_first 593
_journal_paper_doi 10.1039/a908121f
_journal_year 2000
_chemical_formula_sum 'C68 H92 Mn2 N8 Na4 O6'
_chemical_formula_weight 1319.36
_space_group_IT_number 2
_symmetry_cell_setting triclinic
_symmetry_space_group_name_Hall '-P 1'
_symmetry_space_group_name_H-M 'P -1'
_atom_sites_solution_hydrogens geom
_atom_sites_solution_primary direct
_atom_sites_solution_secondary difmap
_cell_angle_alpha 97.72(3)
_cell_angle_beta 102.28(3)
_cell_angle_gamma 101.94(3)
_cell_formula_units_Z 2.00
_cell_length_a 14.640(3)
_cell_length_b 15.823(3)
_cell_length_c 16.375(3)
_cell_measurement_reflns_used 223
_cell_measurement_temperature 25
_cell_measurement_theta_max 40.1
_cell_measurement_theta_min 30.5
_cell_volume 3562.6(14)
_computing_cell_refinement 'DENZO/HKL Software'
_computing_data_collection 'DENZO/HKL Software'
_computing_data_reduction 'DENZO/HKL Software'
_computing_structure_refinement 'SHELXS-93 (Sheldrick, 1993)'
_computing_structure_solution 'SHELXS-76 (Sheldrick, 1976)'
_diffrn_ambient_temperature 223
_diffrn_measurement_device 'MAR345 Imaging Plate'
_diffrn_radiation_monochromator graphite
_diffrn_radiation_source fine-focussealedtube
_diffrn_radiation_type MoK\a
_diffrn_radiation_wavelength 0.71069
_diffrn_reflns_av_R_equivalents 0.0535
_diffrn_reflns_av_sigmaI/netI 0.0916
_diffrn_reflns_limit_h_max 17
_diffrn_reflns_limit_h_min -18
_diffrn_reflns_limit_k_max 19
_diffrn_reflns_limit_k_min -20
_diffrn_reflns_limit_l_max 20
_diffrn_reflns_limit_l_min -21
_diffrn_reflns_number 21769
_diffrn_reflns_theta_max 27.45
_diffrn_reflns_theta_min 1.34
_exptl_absorpt_coefficient_mu 0.4139
_exptl_absorpt_correction_T_max 1.000
_exptl_absorpt_correction_T_min 0.965
_exptl_absorpt_correction_type none
_exptl_crystal_colour orange
_exptl_crystal_density_diffrn 1.2299
_exptl_crystal_density_meas ?
_exptl_crystal_density_method not_measured
_exptl_crystal_description prism
_exptl_crystal_F_000 1396.0
_exptl_crystal_size_max 0.40
_exptl_crystal_size_mid 0.38
_exptl_crystal_size_min 0.35
_refine_diff_density_max 1.21
_refine_diff_density_min -0.57
_refine_diff_density_rms 0.00
_refine_ls_extinction_method none
_refine_ls_goodness_of_fit_all 1.469
_refine_ls_goodness_of_fit_obs 1.092
_refine_ls_hydrogen_treatment not_refined
_refine_ls_matrix_type full
_refine_ls_number_parameters 788
_refine_ls_number_reflns 7849
_refine_ls_number_restraints 101
_refine_ls_restrained_S_all 1.466
_refine_ls_restrained_S_obs 1.093
_refine_ls_R_factor_all 0.1895
_refine_ls_R_factor_obs 0.0770
_refine_ls_shift/esd_max -0.006
_refine_ls_shift/esd_mean 0.000
_refine_ls_structure_factor_coef Fsqd
_refine_ls_weighting_details 'w=1/[\s^2^(Fo^2^)+( 0.1647)^2^+   2.03P] where P=(Fo^2^+2Fc^2^)/3'
_refine_ls_weighting_scheme calc
_refine_ls_wR_factor_all 0.3672
_refine_ls_wR_factor_obs 0.2191
_reflns_number_observed 7849
_reflns_number_total 11988
_reflns_observed_criterion >2sigma(I)
_cod_data_source_file a908121f.txt
_cod_data_source_block COMPLEX_9
_cod_depositor_comments
;
The following automatic conversions were performed:

'_exptl_crystal_density_meas' value 'not_measured' was changed to '?'
- the value is perceived as not measured.

Automatic conversion script
Id: cif_fix_values 3008 2015-01-20 13:52:24Z robertas 

The following automatic conversions were performed:

'_refine_ls_weighting_scheme' value 'calc w=1/[\s^2^(Fo^2^)+(
0.1647)^2^+ 2.03P] where P=(Fo^2^+2Fc^2^)/3' was changed to 'calc'.
New tag '_refine_ls_weighting_details' was created. The value of the
new tag was set to 'w=1/[\s^2^(Fo^2^)+( 0.1647)^2^+ 2.03P] where
P=(Fo^2^+2Fc^2^)/3'.

Automatic conversion script
Id: cif_fix_values 3143 2015-03-26 13:38:13Z robertas 
;
_cod_original_cell_volume 3563.(1)
_cod_original_sg_symbol_H-M P-1
_cod_original_formula_sum C68H92Mn2N8Na4O6
_cod_database_code 7009021

loop_
_symmetry_equiv_pos_as_xyz
'x, y, z'
'-x, -y, -z'

loop_
_atom_site_aniso_label
_atom_site_aniso_U_11
_atom_site_aniso_U_22
_atom_site_aniso_U_33
_atom_site_aniso_U_23
_atom_site_aniso_U_13
_atom_site_aniso_U_12
MN1A 0.0319(4) 0.0302(4) 0.0329(4) 0.0082(3) 0.0079(3) 0.0100(3)
NA1A 0.0358(12) 0.0422(13) 0.0530(14) 0.0159(11) 0.0110(11) 0.0116(10)
NA2A 0.0479(13) 0.0323(11) 0.0439(13) 0.0100(10) 0.0167(10) 0.0104(10)
O1A 0.0352(22) 0.0462(25) 0.0734(31) 0.0173(23) 0.0100(22) 0.0102(19)
O2A 0.0652(30) 0.0392(23) 0.0568(28) 0.0040(21) 0.0044(23) 0.0189(22)
O3A 0.0500(25) 0.0509(25) 0.0472(25) 0.0135(21) 0.0229(21) 0.0121(21)
N1A 0.0375(25) 0.0308(23) 0.0285(22) 0.0056(19) 0.0068(20) 0.0076(20)
N2A 0.0363(25) 0.0361(25) 0.0350(24) 0.0105(21) 0.0103(20) 0.0130(21)
N3A 0.0386(26) 0.0355(26) 0.0359(25) 0.0099(21) 0.0074(21) 0.0155(21)
N4A 0.0368(25) 0.0315(24) 0.0336(24) 0.0077(20) 0.0119(20) 0.0117(20)
C1A 0.0432(32) 0.0412(32) 0.0360(30) 0.0108(26) 0.0115(26) 0.0099(27)
C2A 0.0440(32) 0.0324(29) 0.0281(27) 0.0067(23) 0.0098(24) 0.0107(25)
C3A 0.0423(31) 0.0331(29) 0.0348(29) 0.0072(24) 0.0165(25) 0.0133(25)
C4A 0.0315(27) 0.0337(28) 0.0349(29) 0.0053(24) 0.0121(23) 0.0077(24)
C5A 0.0444(33) 0.0476(35) 0.0503(36) 0.0130(30) 0.0191(29) 0.0193(29)
C6A 0.0332(28) 0.0355(30) 0.0397(31) 0.0165(26) 0.0108(25) 0.0104(24)
C7A 0.0386(31) 0.0327(30) 0.0484(34) 0.0100(26) 0.0094(27) 0.0121(25)
C8A 0.0387(32) 0.0362(31) 0.0539(37) 0.0122(29) 0.0099(28) 0.0104(26)
C9A 0.0457(34) 0.0469(35) 0.0463(35) 0.0183(30) 0.0116(29) 0.0207(29)
C10A 0.0434(33) 0.0441(33) 0.0422(33) 0.0165(28) 0.0087(27) 0.0135(28)
C11A 0.0298(28) 0.0350(29) 0.0411(31) 0.0135(25) 0.0074(24) 0.0079(24)
C12A 0.0475(36) 0.0559(39) 0.0424(34) 0.0098(31) 0.0037(29) 0.0214(32)
C13A 0.0398(31) 0.0399(32) 0.0302(28) 0.0076(25) 0.0069(25) 0.0098(27)
C14A 0.0424(32) 0.0368(31) 0.0330(29) 0.0062(25) 0.0081(25) 0.0102(26)
C15A 0.0411(31) 0.0342(29) 0.0294(27) 0.0056(24) 0.0089(24) 0.0114(25)
C16A 0.0450(33) 0.0344(30) 0.0343(29) 0.0037(25) 0.0090(26) 0.0104(27)
C17A 0.0317(28) 0.0287(27) 0.0345(29) 0.0072(24) 0.0053(24) 0.0052(23)
C18A 0.0332(29) 0.0332(29) 0.0413(31) 0.0075(26) 0.0064(25) 0.0063(25)
C19A 0.0381(32) 0.0424(33) 0.0491(36) 0.0124(30) 0.0101(28) 0.0050(27)
C20A 0.0318(30) 0.0408(33) 0.0553(38) 0.0148(30) 0.0137(28) 0.0082(26)
C21A 0.0401(32) 0.0404(32) 0.0421(33) 0.0139(27) 0.0135(27) 0.0103(27)
C22A 0.0322(28) 0.0312(28) 0.0373(29) 0.0114(24) 0.0091(24) 0.0079(24)
C23A 0.0441(37) 0.0553(43) 0.0804(52) 0.0168(39) 0.0113(37) 0.0063(33)
C24A 0.0774(57) 0.0568(49) 0.0990(66) 0.0117(48) -0.0290(53) -0.0039(44)
C25A 0.0702(49) 0.0688(50) 0.0690(49) 0.0250(42) 0.0032(41) 0.0252(42)
C26A 0.0447(36) 0.0448(37) 0.0850(52) 0.0221(37) 0.0074(36) 0.0110(31)
C27A 0.1079(68) 0.0859(59) 0.0542(45) -0.0045(41) 0.0038(44) 0.0591(55)
C30A 0.0771(52) 0.0388(37) 0.1064(63) 0.0210(41) 0.0285(48) 0.0219(36)
C31A 0.0673(45) 0.0419(35) 0.0527(39) 0.0109(32) 0.0147(35) 0.0073(33)
C32A 0.0832(56) 0.0754(52) 0.0510(42) 0.0046(39) 0.0323(41) 0.0019(45)
C33A 0.0653(48) 0.0804(54) 0.0579(44) 0.0086(41) 0.0318(39) 0.0032(42)
C34A 0.0521(38) 0.0558(40) 0.0509(38) 0.0143(33) 0.0139(32) 0.0084(33)
MN1B 0.0339(5) 0.0329(5) 0.0309(4) 0.0075(4) 0.0084(3) 0.0087(4)
NA1B 0.0554(15) 0.0456(14) 0.0393(12) 0.0089(11) 0.0174(11) 0.0204(12)
NA2B 0.0530(14) 0.0383(13) 0.0586(16) 0.0148(12) 0.0055(12) 0.0073(11)
O1B 0.0640(29) 0.0645(29) 0.0529(27) 0.0181(23) 0.0305(23) 0.0337(24)
O2B 0.0820(37) 0.0605(32) 0.0748(35) 0.0288(29) -0.0051(30) -0.0109(29)
O3B 0.0624(30) 0.0477(27) 0.0673(31) 0.0084(24) -0.0010(26) 0.0168(24)
N1B 0.0328(24) 0.0364(25) 0.0363(25) 0.0098(21) 0.0093(20) 0.0109(20)
N2B 0.0391(26) 0.0391(26) 0.0343(25) 0.0122(22) 0.0092(21) 0.0133(22)
N3B 0.0404(26) 0.0448(28) 0.0353(25) 0.0136(22) 0.0092(21) 0.0132(23)
N4B 0.0296(23) 0.0338(24) 0.0325(23) 0.0058(20) 0.0039(19) 0.0077(20)
C1B 0.0375(31) 0.0391(32) 0.0432(33) 0.0073(27) 0.0063(26) 0.0050(26)
C2B 0.0340(29) 0.0388(31) 0.0324(29) 0.0092(25) 0.0024(24) 0.0052(26)
C3B 0.0303(28) 0.0392(32) 0.0403(31) 0.0060(27) 0.0024(25) 0.0066(25)
C4B 0.0338(29) 0.0402(31) 0.0355(30) 0.0054(26) 0.0024(25) 0.0123(26)
C5B 0.0461(34) 0.0494(36) 0.0353(31) 0.0062(28) 0.0019(27) 0.0061(30)
C6B 0.0435(32) 0.0334(29) 0.0362(30) 0.0069(25) 0.0150(26) 0.0113(26)
C7B 0.0525(37) 0.0383(32) 0.0433(34) 0.0110(28) 0.0078(29) 0.0156(29)
C8B 0.0666(45) 0.0532(40) 0.0488(37) 0.0234(33) 0.0152(34) 0.0231(35)
C9B 0.0702(47) 0.0456(37) 0.0561(41) 0.0230(33) 0.0241(36) 0.0141(34)
C10B 0.0471(35) 0.0428(34) 0.0501(36) 0.0148(30) 0.0190(30) 0.0097(29)
C11B 0.0399(31) 0.0385(31) 0.0376(30) 0.0122(26) 0.0111(26) 0.0126(26)
C12B 0.0457(36) 0.0696(45) 0.0427(34) 0.0174(33) 0.0137(29) 0.0187(33)
C13B 0.0306(28) 0.0457(33) 0.0366(30) 0.0074(27) 0.0122(24) 0.0100(26)
C14B 0.0304(28) 0.0443(33) 0.0447(32) 0.0113(27) 0.0144(25) 0.0126(26)
C15B 0.0313(28) 0.0367(30) 0.0398(30) 0.0121(26) 0.0071(25) 0.0105(25)
C16B 0.0371(31) 0.0437(33) 0.0394(31) 0.0083(27) 0.0039(26) 0.0136(27)
C17B 0.0428(32) 0.0342(30) 0.0329(29) 0.0082(25) 0.0088(25) 0.0144(26)
C18B 0.0434(33) 0.0349(31) 0.0393(31) 0.0041(26) 0.0074(27) 0.0073(27)
C19B 0.0543(39) 0.0370(33) 0.0433(33) 0.0000(28) 0.0067(30) 0.0128(30)
C20B 0.0572(39) 0.0428(35) 0.0455(34) 0.0069(29) 0.0115(30) 0.0239(32)
C21B 0.0491(34) 0.0373(31) 0.0374(31) 0.0062(26) 0.0113(27) 0.0176(28)
C22B 0.0400(31) 0.0352(30) 0.0365(30) 0.0107(25) 0.0093(25) 0.0149(26)
C23B 0.0770(50) 0.0753(51) 0.0533(41) 0.0227(38) 0.0250(37) 0.0441(43)
C24B 0.0822(55) 0.0726(52) 0.0637(48) 0.0275(42) 0.0284(42) 0.0170(44)
C25B 0.0655(48) 0.1024(65) 0.0681(50) 0.0284(48) 0.0326(41) 0.0378(47)
C26B 0.0792(52) 0.0599(44) 0.0687(47) 0.0210(38) 0.0392(41) 0.0369(40)
C29B 0.196(14) 0.113(10) 0.188(13) 0.079(10) 0.054(11) 0.018(10)
C31B 0.0727(52) 0.0615(47) 0.0691(50) 0.0134(41) 0.0119(42) 0.0186(41)
C32B 0.0844(61) 0.1082(76) 0.0672(53) 0.0079(52) -0.0009(47) 0.0476(59)
C33B 0.0973(68) 0.0540(49) 0.1164(76) -0.0126(51) 0.0056(60) 0.0348(50)
C34B 0.0924(63) 0.0438(41) 0.0794(55) -0.0034(40) -0.0060(49) 0.0172(43)

loop_
_atom_site_label
_atom_site_fract_x
_atom_site_fract_y
_atom_site_fract_z
_atom_site_U_iso_or_equiv
_atom_site_thermal_displace_type
_atom_site_calc_flag
_atom_site_calc_attached_atom
_atom_site_aniso_ratio
_atom_site_occupancy
MN1A 0.05542(6) -0.04767(5) 0.02989(5) 0.0311(3) aniso . . 1.26 1.0000
NA1A 0.2806(2) 0.0084(2) 0.0582(2) 0.0427(9) aniso . . 1.63 1.0000
NA2A -0.0263(2) -0.2444(1) -0.0492(2) 0.0402(8) aniso . . 1.64 1.0000
O1A 0.4255(3) -0.0245(3) 0.0995(3) 0.0515(18) aniso . . 2.18 1.0000
O2A -0.0267(4) -0.3771(3) -0.1283(3) 0.0550(18) aniso . . 2.18 1.0000
O3A -0.0831(3) -0.2959(3) 0.0573(3) 0.0473(18) aniso . . 1.72 1.0000
N1A 0.0656(3) 0.0293(3) -0.0769(3) 0.0326(16) aniso . . 1.35 1.0000
N2A 0.1384(3) -0.1318(3) -0.0185(3) 0.0346(16) aniso . . 1.36 1.0000
N3A 0.1640(3) -0.0529(3) 0.1386(3) 0.0357(17) aniso . . 1.60 1.0000
N4A 0.0744(3) 0.1015(3) 0.0760(3) 0.0328(17) aniso . . 1.35 1.0000
C1A 0.0389(4) 0.0072(4) -0.2342(4) 0.0396(20) aniso . . 1.32 1.0000
C2A 0.0454(4) -0.0371(4) -0.1562(3) 0.0344(20) aniso . . 1.61 1.0000
C3A 0.1220(4) -0.0891(4) -0.1554(4) 0.0349(20) aniso . . 1.67 1.0000
C4A 0.1636(4) -0.1302(4) -0.0961(4) 0.0329(19) aniso . . 1.36 1.0000
C5A 0.2445(4) -0.1720(4) -0.1123(4) 0.0447(24) aniso . . 1.69 1.0000
C6A 0.1714(4) -0.1788(4) 0.0433(4) 0.0346(20) aniso . . 1.78 1.0000
C7A 0.1818(4) -0.2638(4) 0.0288(4) 0.0393(21) aniso . . 1.68 1.0000
C8A 0.2078(4) -0.3085(4) 0.0951(4) 0.0426(22) aniso . . 1.63 1.0000
C9A 0.2207(4) -0.2682(4) 0.1770(4) 0.0439(23) aniso . . 1.87 1.0000
C10A 0.2081(4) -0.1834(4) 0.1945(4) 0.0423(21) aniso . . 1.61 1.0000
C11A 0.1833(4) -0.1356(4) 0.1298(4) 0.0349(19) aniso . . 1.57 1.0000
C12A 0.2774(5) 0.0101(4) 0.2834(4) 0.0483(24) aniso . . 1.85 1.0000
C13A 0.1904(4) 0.0090(4) 0.2133(3) 0.0368(20) aniso . . 1.38 1.0000
C14A 0.1473(4) 0.0763(4) 0.2224(4) 0.0375(19) aniso . . 1.31 1.0000
C15A 0.0654(4) 0.1024(4) 0.1650(3) 0.0346(19) aniso . . 1.43 1.0000
C16A 0.0658(4) 0.1950(4) 0.2090(4) 0.0382(22) aniso . . 1.44 1.0000
C17A 0.1607(4) 0.1257(4) 0.0525(3) 0.0323(19) aniso . . 1.38 1.0000
C18A 0.2482(4) 0.1790(4) 0.1010(4) 0.0366(18) aniso . . 1.37 1.0000
C19A 0.3297(4) 0.1951(4) 0.0670(4) 0.0437(24) aniso . . 1.51 1.0000
C20A 0.3243(4) 0.1584(4) -0.0146(4) 0.0417(22) aniso . . 1.89 1.0000
C21A 0.2376(4) 0.1037(4) -0.0667(4) 0.0397(21) aniso . . 1.42 1.0000
C22A 0.1537(4) 0.0855(4) -0.0366(4) 0.0330(20) aniso . . 1.45 1.0000
C23A 0.5179(5) 0.0374(5) 0.1268(5) 0.0610(27) aniso . . 1.97 1.0000
C24A 0.5729(7) 0.0105(6) 0.2036(6) 0.0890(40) aniso . . 3.85 1.0000
C25A 0.5160(6) -0.0764(5) 0.2095(5) 0.0691(31) aniso . . 2.09 1.0000
C26A 0.4409(5) -0.1053(4) 0.1252(5) 0.0585(27) aniso . . 2.35 1.0000
C27A -0.0122(7) -0.4009(5) -0.2117(5) 0.0815(39) aniso . . 3.33 1.0000
C28A -0.0106(14) -0.4984(8) -0.2105(9) 0.0713(33) iso . . 3.19 0.5000
C29A 0.0345(9) -0.5053(8) -0.1185(7) 0.0547(26) iso . . 1.76 0.5000
C28C 0.0222(13) -0.4839(9) -0.2251(11) 0.0707(35) iso . . 2.73 0.5000
C29C -0.0353(17) -0.5198(12) -0.1641(11) 0.0679(31) iso . . 2.56 0.5000
C30A -0.0248(6) -0.4491(4) -0.0841(6) 0.0530(23) aniso . . 1.37 1.0000
C31A -0.0439(5) -0.2470(4) 0.1427(4) 0.0323(3) aniso . . 1.15 1.0000
C32A -0.1270(6) -0.2615(6) 0.1863(5) 0.0446(9) aniso . . 1.71 1.0000
C33A -0.1952(6) -0.3432(6) 0.1342(5) 0.0513(9) aniso . . 1.97 1.0000
C34A -0.1837(5) -0.3395(5) 0.0474(4) 0.0545(17) aniso . . 2.48 1.0000
MN1B 0.49434(6) 0.47427(5) 0.57010(5) 0.0790(23) aniso . . 3.15 1.0000
NA1B 0.4754(2) 0.5992(2) 0.7254(1) 0.0615(20) aniso . . 1.98 1.0000
NA2B 0.3715(2) 0.2865(2) 0.5477(2) 0.0344(17) aniso . . 1.28 1.0000
O1B 0.4546(3) 0.6210(3) 0.8573(3) 0.0364(17) aniso . . 1.47 1.0000
O2B 0.2522(4) 0.1653(4) 0.5484(4) 0.0391(18) aniso . . 1.53 1.0000
O3B 0.4831(4) 0.2056(3) 0.5658(3) 0.0326(16) aniso . . 1.32 1.0000
N1B 0.5931(3) 0.6034(3) 0.5526(3) 0.0412(21) aniso . . 1.37 1.0000
N2B 0.5711(3) 0.4912(3) 0.6991(3) 0.0363(21) aniso . . 1.63 1.0000
N3B 0.3844(4) 0.4407(3) 0.6380(3) 0.0380(19) aniso . . 1.60 1.0000
N4B 0.4081(3) 0.5580(3) 0.5017(3) 0.0371(19) aniso . . 1.61 1.0000
C1B 0.7702(4) 0.6629(4) 0.5759(4) 0.0459(23) aniso . . 1.76 1.0000
C2B 0.6898(4) 0.5891(4) 0.5870(4) 0.0366(19) aniso . . 1.45 1.0000
C3B 0.7129(4) 0.5876(4) 0.6827(4) 0.0443(24) aniso . . 1.69 1.0000
C4B 0.6645(4) 0.5450(4) 0.7316(4) 0.0534(29) aniso . . 2.11 1.0000
C5B 0.7069(5) 0.5659(4) 0.8262(4) 0.0546(27) aniso . . 2.23 1.0000
C6B 0.5249(4) 0.4290(4) 0.7381(4) 0.0452(22) aniso . . 1.57 1.0000
C7B 0.5677(5) 0.3859(4) 0.7996(4) 0.0375(21) aniso . . 1.37 1.0000
C8B 0.5124(5) 0.3213(5) 0.8315(4) 0.0509(26) aniso . . 1.79 1.0000
C9B 0.4126(5) 0.2982(4) 0.8029(4) 0.0369(21) aniso . . 1.69 1.0000
C10B 0.3691(4) 0.3362(4) 0.7391(4) 0.0382(20) aniso . . 1.81 1.0000
C11B 0.4209(4) 0.4026(4) 0.7067(4) 0.0354(19) aniso . . 1.53 1.0000
C12B 0.2367(5) 0.4589(5) 0.6851(4) 0.0403(20) aniso . . 1.51 1.0000
C13B 0.2951(4) 0.4610(4) 0.6200(4) 0.0358(21) aniso . . 1.52 1.0000
C14B 0.2619(4) 0.4882(4) 0.5471(4) 0.0403(20) aniso . . 1.36 1.0000
C15B 0.3067(4) 0.5041(4) 0.4725(4) 0.0462(23) aniso . . 1.82 1.0000
C16B 0.2438(4) 0.5519(4) 0.4178(4) 0.0470(22) aniso . . 1.96 1.0000
C17B 0.5473(4) 0.6578(4) 0.5953(3) 0.0402(22) aniso . . 1.65 1.0000
C18B 0.5896(4) 0.7284(4) 0.6635(4) 0.0360(20) aniso . . 1.53 1.0000
C19B 0.5329(5) 0.7746(4) 0.7021(4) 0.0622(32) aniso . . 2.29 1.0000
C20B 0.4346(5) 0.7519(4) 0.6723(4) 0.0701(34) aniso . . 1.86 1.0000
C21B 0.3888(4) 0.6802(4) 0.6047(4) 0.0723(34) aniso . . 2.45 1.0000
C22B 0.4421(4) 0.6330(4) 0.5650(4) 0.0621(29) aniso . . 2.53 1.0000
C23B 0.4724(6) 0.5691(5) 0.9205(5) 0.1625(76) aniso . . 3.00 1.0000
C24B 0.3836(6) 0.5525(6) 0.9533(5) 0.0682(35) aniso . . 1.33 1.0000
C25B 0.3323(6) 0.6218(6) 0.9278(5) 0.0869(46) aniso . . 2.54 1.0000
C26B 0.3979(6) 0.6758(5) 0.8847(5) 0.0928(41) aniso . . 3.91 1.0000
C27B 0.1601(19) 0.1270(18) 0.5014(17) 0.0775(36) iso . . 3.07 0.5000
C28B 0.1291(26) 0.0666(25) 0.5644(23) 0.165(11) iso . . 0.00 0.5000
C27D 0.1821(14) 0.1074(12) 0.4757(12) 0.0678(46) iso . . 0.00 0.5000
C28D 0.1634(17) 0.0220(16) 0.4940(16) 0.1078(66) iso . . 0.00 0.5000
C29B 0.2104(14) 0.0298(10) 0.5872(12) 0.196(14) aniso . . 0.00 1.0000
C30B 0.2855(15) 0.1066(13) 0.6037(12) 0.0786(49) iso . . 0.00 0.5000
C30D 0.2442(14) 0.1199(13) 0.6248(12) 0.0762(47) iso . . 0.00 0.5000
C31B 0.5805(6) 0.2409(5) 0.6193(5) 0.0727(52) aniso . . 0.00 1.0000
C32B 0.6412(7) 0.1959(7) 0.5803(6) 0.0844(61) aniso . . 0.00 1.0000
C33B 0.5810(8) 0.1165(6) 0.5265(7) 0.0973(68) aniso . . 0.00 1.0000
C34B 0.4867(7) 0.1379(5) 0.4992(6) 0.0924(63) aniso . . 0.00 1.0000
H11A -0.00930(0) 0.04130(0) -0.23560(0) 0.0800(0) iso calc C1A 1.00 1.0000
H12A 0.02170(0) -0.03570(0) -0.28470(0) 0.0800(0) iso calc C1A 1.00 1.0000
H13A 0.10000(0) 0.04710(0) -0.23020(0) 0.0800(0) iso calc C1A 1.00 1.0000
H3A 0.14590(0) -0.09170(0) -0.20410(0) 0.0800(0) iso calc C3A 1.00 1.0000
H51A 0.26740(0) -0.19890(0) -0.06440(0) 0.0800(0) iso calc C5A 1.00 1.0000
H52A 0.29830(0) -0.12750(0) -0.11760(0) 0.0800(0) iso calc C5A 1.00 1.0000
H53A 0.22270(0) -0.21570(0) -0.16280(0) 0.0800(0) iso calc C5A 1.00 1.0000
H7A 0.17070(0) -0.29290(0) -0.02700(0) 0.0800(0) iso calc C7A 1.00 1.0000
H8A 0.21560(0) -0.36570(0) 0.08350(0) 0.0800(0) iso calc C8A 1.00 1.0000
H9A 0.23860(0) -0.29650(0) 0.22180(0) 0.0800(0) iso calc C9A 1.00 1.0000
H10A 0.21340(0) -0.15810(0) 0.25060(0) 0.0800(0) iso calc C10A 1.00 1.0000
H121 0.30180(0) -0.04040(0) 0.27010(0) 0.0800(0) iso calc C12A 1.00 1.0000
H122 0.25940(0) 0.00950(0) 0.33670(0) 0.0800(0) iso calc C12A 1.00 1.0000
H123 0.32740(0) 0.06270(0) 0.28940(0) 0.0800(0) iso calc C12A 1.00 1.0000
H14A 0.17380(0) 0.11490(0) 0.27460(0) 0.0800(0) iso calc C14A 1.00 1.0000
H161 0.01670(0) 0.21670(0) 0.17720(0) 0.0800(0) iso calc C16A 1.00 1.0000
H162 0.12830(0) 0.23480(0) 0.21440(0) 0.0800(0) iso calc C16A 1.00 1.0000
H163 0.05720(0) 0.19330(0) 0.26580(0) 0.0800(0) iso calc C16A 1.00 1.0000
H18A 0.25260(0) 0.20520(0) 0.15780(0) 0.0800(0) iso calc C18A 1.00 1.0000
H19A 0.38880(0) 0.23190(0) 0.10210(0) 0.0800(0) iso calc C19A 1.00 1.0000
H20A 0.37880(0) 0.16850(0) -0.03720(0) 0.0800(0) iso calc C20A 1.00 1.0000
H21A 0.23430(0) 0.07850(0) -0.12280(0) 0.0800(0) iso calc C21A 1.00 1.0000
H231 0.51050(0) 0.09730(0) 0.14120(0) 0.0800(0) iso calc C23A 1.00 1.0000
H232 0.55150(0) 0.03680(0) 0.08110(0) 0.0800(0) iso calc C23A 1.00 1.0000
H241 0.63850(0) 0.00640(0) 0.19620(0) 0.0800(0) iso calc C24A 1.00 1.0000
H242 0.58520(0) 0.05470(0) 0.25480(0) 0.0800(0) iso calc C24A 1.00 1.0000
H251 0.48520(0) -0.07000(0) 0.25710(0) 0.0800(0) iso calc C25A 1.00 1.0000
H252 0.55650(0) -0.11770(0) 0.22020(0) 0.0800(0) iso calc C25A 1.00 1.0000
H261 0.46630(0) -0.13910(0) 0.08260(0) 0.0800(0) iso calc C26A 1.00 1.0000
H262 0.38220(0) -0.14400(0) 0.12960(0) 0.0800(0) iso calc C26A 1.00 1.0000
H271 0.04820(0) -0.36630(0) -0.22000(0) 0.0800(0) iso calc C27A 1.00 1.0000
H272 -0.06510(0) -0.39490(0) -0.25820(0) 0.0800(0) iso calc C27A 1.00 1.0000
H281 -0.07550(0) -0.53520(0) -0.23200(0) 0.0800(0) iso calc C28A 1.00 0.5000
H282 0.02790(0) -0.51710(0) -0.24900(0) 0.0800(0) iso calc C28A 1.00 0.5000
H283 0.08930(0) -0.47870(0) -0.20890(0) 0.0800(0) iso calc C28A 1.00 0.5000
H284 -0.00400(0) -0.51880(0) -0.28640(0) 0.0800(0) iso calc C28A 1.00 0.5000
H291 0.01790(0) -0.56630(0) -0.11000(0) 0.0800(0) iso calc C29A 1.00 0.5000
H292 0.10190(0) -0.48070(0) -0.10090(0) 0.0800(0) iso calc C29A 1.00 0.5000
H293 -0.01780(0) -0.56970(0) -0.14920(0) 0.0800(0) iso calc C28A 1.00 0.5000
H294 -0.10510(0) -0.53720(0) -0.19610(0) 0.0800(0) iso calc C28A 1.00 0.5000
H301 -0.09160(0) -0.48420(0) -0.09250(0) 0.0800(0) iso calc C30A 1.00 1.0000
H302 0.00140(0) -0.42830(0) -0.02420(0) 0.0800(0) iso calc C30A 1.00 1.0000
H311 -0.01910(0) -0.18420(0) 0.14320(0) 0.0800(0) iso calc C31A 1.00 1.0000
H312 0.00990(0) -0.26780(0) 0.17290(0) 0.0800(0) iso calc C31A 1.00 1.0000
H321 -0.10460(0) -0.26500(0) 0.24690(0) 0.0800(0) iso calc C32A 1.00 1.0000
H322 -0.15820(0) -0.21100(0) 0.18660(0) 0.0800(0) iso calc C32A 1.00 1.0000
H331 -0.17650(0) -0.39610(0) 0.15430(0) 0.0800(0) iso calc C33A 1.00 1.0000
H332 -0.26150(0) -0.34810(0) 0.13900(0) 0.0800(0) iso calc C33A 1.00 1.0000
H341 -0.20030(0) -0.39860(0) 0.01130(0) 0.0800(0) iso calc C34A 1.00 1.0000
H342 -0.22670(0) -0.30660(0) 0.01860(0) 0.0800(0) iso calc C34A 1.00 1.0000
H11B 0.76160(0) 0.66750(0) 0.51700(0) 0.0800(0) iso calc C1B 1.00 1.0000
H12B 0.83260(0) 0.64950(0) 0.59530(0) 0.0800(0) iso calc C1B 1.00 1.0000
H13B 0.77100(0) 0.71780(0) 0.60880(0) 0.0800(0) iso calc C1B 1.00 1.0000
H3B 0.77340(0) 0.62490(0) 0.71260(0) 0.0800(0) iso calc C3B 1.00 1.0000
H51B 0.66680(0) 0.53160(0) 0.85460(0) 0.0800(0) iso calc C5B 1.00 1.0000
H52B 0.71500(0) 0.62760(0) 0.84750(0) 0.0800(0) iso calc C5B 1.00 1.0000
H53B 0.77030(0) 0.55330(0) 0.83870(0) 0.0800(0) iso calc C5B 1.00 1.0000
H7B 0.63500(0) 0.40000(0) 0.81970(0) 0.0800(0) iso calc C7B 1.00 1.0000
H8B 0.54410(0) 0.29460(0) 0.87350(0) 0.0800(0) iso calc C8B 1.00 1.0000
H9B 0.37550(0) 0.25720(0) 0.82680(0) 0.0800(0) iso calc C9B 1.00 1.0000
H10B 0.30160(0) 0.31660(0) 0.71570(0) 0.0800(0) iso calc C10B 1.00 1.0000
H124 0.26850(0) 0.43830(0) 0.73370(0) 0.0800(0) iso calc C12B 1.00 1.0000
H125 0.17390(0) 0.42050(0) 0.66120(0) 0.0800(0) iso calc C12B 1.00 1.0000
H126 0.23000(0) 0.51730(0) 0.70390(0) 0.0800(0) iso calc C12B 1.00 1.0000
H14B 0.20110(0) 0.50010(0) 0.54170(0) 0.0800(0) iso calc C14B 1.00 1.0000
H164 0.27020(0) 0.56390(0) 0.36920(0) 0.0800(0) iso calc C16B 1.00 1.0000
H165 0.24410(0) 0.60760(0) 0.45010(0) 0.0800(0) iso calc C16B 1.00 1.0000
H166 0.17950(0) 0.51700(0) 0.39700(0) 0.0800(0) iso calc C16B 1.00 1.0000
H18B 0.65730(0) 0.74450(0) 0.68460(0) 0.0800(0) iso calc C18B 1.00 1.0000
H19B 0.56240(0) 0.82160(0) 0.74830(0) 0.0800(0) iso calc C19B 1.00 1.0000
H20B 0.39630(0) 0.78390(0) 0.69710(0) 0.0800(0) iso calc C20B 1.00 1.0000
H21B 0.32080(0) 0.66430(0) 0.58580(0) 0.0800(0) iso calc C21B 1.00 1.0000
H233 0.52920(0) 0.60090(0) 0.96670(0) 0.0800(0) iso calc C23B 1.00 1.0000
H234 0.48590(0) 0.51490(0) 0.89660(0) 0.0800(0) iso calc C23B 1.00 1.0000
H243 0.34220(0) 0.49320(0) 0.92860(0) 0.0800(0) iso calc C24B 1.00 1.0000
H244 0.39870(0) 0.55660(0) 1.01560(0) 0.0800(0) iso calc C24B 1.00 1.0000
H253 0.32060(0) 0.65690(0) 0.97800(0) 0.0800(0) iso calc C25B 1.00 1.0000
H254 0.26760(0) 0.59510(0) 0.88920(0) 0.0800(0) iso calc C25B 1.00 1.0000
H263 0.36210(0) 0.69700(0) 0.83700(0) 0.0800(0) iso calc C26B 1.00 1.0000
H264 0.43930(0) 0.73010(0) 0.92500(0) 0.0800(0) iso calc C26B 1.00 1.0000
H273 0.16960(0) 0.09460(0) 0.43680(0) 0.0800(0) iso calc C27B 1.00 0.5000
H274 0.12020(0) 0.16210(0) 0.47990(0) 0.0800(0) iso calc C27B 1.00 0.5000
H275 0.13130(0) 0.12420(0) 0.44730(0) 0.0800(0) iso calc C27B 1.00 0.5000
H276 0.22360(0) 0.10280(0) 0.42320(0) 0.0800(0) iso calc C27D 1.00 0.5000
H285 0.07890(0) 0.07330(0) 0.57320(0) 0.0800(0) iso calc C28B 1.00 0.5000
H286 0.07760(0) -0.00160(0) 0.49830(0) 0.0800(0) iso calc C28B 1.00 0.5000
H287 0.19130(0) -0.02450(0) 0.45760(0) 0.0800(0) iso calc C28D 1.00 0.5000
H288 0.09310(0) -0.00680(0) 0.47200(0) 0.0800(0) iso calc C28D 1.00 0.5000
H295 0.19580(0) 0.02340(0) 0.64720(0) 0.0800(0) iso calc C29B 1.00 1.0000
H296 0.21740(0) -0.02240(0) 0.56480(0) 0.0800(0) iso calc C28D 1.00 1.0000
H303 0.34490(0) 0.08350(0) 0.58420(0) 0.0800(0) iso calc C30B 1.00 0.5000
H304 0.31910(0) 0.13310(0) 0.66360(0) 0.0800(0) iso calc C30B 1.00 0.5000
H305 0.31420(0) 0.12860(0) 0.66200(0) 0.0800(0) iso calc C30B 1.00 0.5000
H306 0.21160(0) 0.14560(0) 0.66140(0) 0.0800(0) iso calc C30D 1.00 0.5000
H313 0.58390(0) 0.23130(0) 0.67760(0) 0.0800(0) iso calc C31B 1.00 1.0000
H314 0.60030(0) 0.30490(0) 0.62240(0) 0.0800(0) iso calc C31B 1.00 1.0000
H323 0.67460(0) 0.23280(0) 0.54720(0) 0.0800(0) iso calc C32B 1.00 1.0000
H324 0.68930(0) 0.18110(0) 0.62280(0) 0.0800(0) iso calc C32B 1.00 1.0000
H333 0.57620(0) 0.06790(0) 0.55460(0) 0.0800(0) iso calc C33B 1.00 1.0000
H334 0.60600(0) 0.10240(0) 0.47570(0) 0.0800(0) iso calc C33B 1.00 1.0000
H343 0.47870(0) 0.15680(0) 0.44410(0) 0.0800(0) iso calc C34B 1.00 1.0000
H344 0.43400(0) 0.08460(0) 0.49180(0) 0.0800(0) iso calc C34B 1.00 1.0000

loop_
_atom_type_symbol
_atom_type_description
_atom_type_scat_dispersion_real
_atom_type_scat_dispersion_imag
_atom_type_scat_source
Mn Mn 0.3368 0.7283 'International Tables Vol C Tables 4.2.6.8 and 6.1.1.4'
Na Na 0.0362 0.0249 'International Tables Vol C Tables 4.2.6.8 and 6.1.1.4'
O O 0.0106 0.0060 'International Tables Vol C Tables 4.2.6.8 and 6.1.1.4'
N N 0.0061 0.0033 'International Tables Vol C Tables 4.2.6.8 and 6.1.1.4'
C C 0.0033 0.0016 'International Tables Vol C Tables 4.2.6.8 and 6.1.1.4'
H H 0.0000 0.0000 'International Tables Vol C Tables 4.2.6.8 and 6.1.1.4'

loop_
_geom_angle_atom_site_label_1
_geom_angle_atom_site_label_2
_geom_angle_atom_site_label_3
_geom_angle
_geom_angle_publ_flag
N3A MN1A N4A 91.1(2) yes
N2A MN1A N4A 137.3(3) yes
N2A MN1A N3A 74.9(2) yes
N1A MN1A N4A 68.2(2) yes
N1A MN1A N3A 130.3(3) yes
N1A MN1A N2A 90.3(2) yes
NA2A MN1A N4A 164.7(2) yes
NA2A MN1A N3A 101.6(2) yes
NA2A MN1A N2A 55.9(2) yes
NA2A MN1A N1A 108.5(2) yes
NA1A MN1A N4A 82.9(2) yes
NA1A MN1A N3A 52.1(2) yes
NA1A MN1A N2A 56.5(2) yes
NA1A MN1A N1A 80.0(2) yes
NA1A MN1A NA2A 111.7(2) yes
MN1A NA1A C22A 55.8(2) yes
MN1A NA1A C21A 83.7(2) yes
MN1A NA1A C17A 55.5(2) yes
MN1A NA1A N3A 42.8(2) yes
MN1A NA1A N2A 42.7(2) yes
MN1A NA1A O1A 148.2(2) yes
C21A NA1A C22A 29.7(2) yes
C17A NA1A C22A 31.0(2) yes
C17A NA1A C21A 52.9(2) yes
N3A NA1A C22A 93.8(2) yes
N3A NA1A C21A 123.5(3) yes
N3A NA1A C17A 77.7(2) yes
N2A NA1A C22A 79.4(2) yes
N2A NA1A C21A 94.2(2) yes
N2A NA1A C17A 94.4(2) yes
N2A NA1A N3A 61.0(2) yes
O1A NA1A C22A 153.8(3) yes
O1A NA1A C21A 124.1(3) yes
O1A NA1A C17A 152.2(3) yes
O1A NA1A N3A 112.3(2) yes
O1A NA1A N2A 113.2(3) yes
MN1A NA2A N2A 43.7(2) yes
MN1A NA2A O3A 101.1(2) yes
MN1A NA2A O2A 154.9(3) yes
O3A NA2A N2A 121.2(2) yes
O2A NA2A N2A 112.0(3) yes
O2A NA2A O3A 98.6(2) yes
NA1A O1A C26A 126.2(5) yes
NA1A O1A C23A 126.1(5) yes
C23A O1A C26A 105.9(6) yes
NA2A O2A C30A 116.6(5) yes
NA2A O2A C27A 132.7(5) yes
C27A O2A C30A 109.8(6) yes
NA2A O3A C34A 123.1(4) yes
NA2A O3A C31A 118.8(4) yes
C31A O3A C34A 109.1(5) yes
MN1A N1A C22A 96.0(4) yes
MN1A N1A C2A 106.3(4) yes
C2A N1A C22A 125.5(6) yes
NA1A N2A NA2A 158.7(3) yes
MN1A N2A NA2A 80.4(2) yes
MN1A N2A NA1A 80.8(2) yes
NA2A N2A C6A 86.5(4) yes
NA2A N2A C4A 107.1(4) yes
NA1A N2A C6A 90.4(4) yes
NA1A N2A C4A 91.8(4) yes
MN1A N2A C6A 109.7(4) yes
MN1A N2A C4A 123.8(4) yes
C4A N2A C6A 126.1(6) yes
MN1A N3A NA1A 85.2(2) yes
NA1A N3A C13A 102.5(4) yes
NA1A N3A C11A 94.5(4) yes
MN1A N3A C13A 122.9(4) yes
MN1A N3A C11A 109.4(4) yes
C11A N3A C13A 125.8(5) yes
MN1A N4A C17A 94.1(4) yes
MN1A N4A C15A 100.6(4) yes
C15A N4A C17A 125.1(5) yes
N1A C2A C1A 110.7(5) yes
C1A C2A C3A 107.9(5) yes
N1A C2A C3A 112.8(5) yes
C2A C3A C4A 131.6(6) yes
N2A C4A C3A 122.2(6) yes
C3A C4A C5A 118.8(6) yes
N2A C4A C5A 118.9(6) yes
N2A C6A C11A 114.4(6) yes
N2A C6A C7A 126.3(6) yes
C7A C6A C11A 118.8(6) yes
C6A C7A C8A 122.4(6) yes
C7A C8A C9A 119.4(6) yes
C8A C9A C10A 120.1(6) yes
C9A C10A C11A 122.3(6) yes
C6A C11A C10A 116.8(6) yes
N3A C11A C10A 127.8(6) yes
N3A C11A C6A 115.3(6) yes
N3A C13A C12A 120.7(6) yes
C12A C13A C14A 117.3(5) yes
N3A C13A C14A 121.5(5) yes
C13A C14A C15A 133.3(6) yes
N4A C15A C14A 114.1(5) yes
C14A C15A C16A 105.2(5) yes
N4A C15A C16A 111.5(5) yes
NA1A C17A N4A 118.1(4) yes
N4A C17A C22A 112.4(6) yes
N4A C17A C18A 128.8(5) yes
NA1A C17A C22A 72.6(4) yes
NA1A C17A C18A 78.0(4) yes
C18A C17A C22A 118.8(6) yes
C17A C18A C19A 121.1(6) yes
C18A C19A C20A 120.7(6) yes
C19A C20A C21A 120.8(6) yes
NA1A C21A C20A 78.2(4) yes
C20A C21A C22A 121.3(6) yes
NA1A C21A C22A 75.4(4) yes
C17A C22A C21A 117.4(6) yes
N1A C22A C21A 128.6(6) yes
N1A C22A C17A 113.9(6) yes
NA1A C22A C21A 74.8(4) yes
NA1A C22A C17A 76.4(4) yes
NA1A C22A N1A 114.3(4) yes
O1A C23A C24A 106.4(7) yes
C23A C24A C25A 106.6(8) yes
C24A C25A C26A 104.2(7) yes
O1A C26A C25A 104.8(6) yes
O2A C27A C28C 114.6(8) yes
O2A C27A C28A 99.1(7) yes
C28A C27A C28C 22.5(9) yes
C27A C28A C29C 112(2) yes
C27A C28A C28C 75(2) yes
C27A C28A C29A 107.7(9) yes
C28C C28A C29C 151(3) yes
C29A C28A C29C 45(1) yes
C29A C28A C28C 106(3) yes
C28A C29A C30A 91.6(9) yes
C28A C29A C29C 39(1) yes
C28A C29A C28C 18.6(9) yes
C29C C29A C30A 72(1) yes
C28C C29A C30A 101.7(9) yes
C28C C29A C29C 58(1) yes
C28A C28C C29A 55(2) yes
C27A C28C C29A 98(1) yes
C27A C28C C28A 83(2) yes
C29A C28C C29C 37.1(9) yes
C28A C28C C29C 18(2) yes
C27A C28C C29C 89(1) yes
C29A C29C C28C 85(2) yes
C28A C29C C28C 11(1) yes
C28A C29C C29A 96(2) yes
C28C C29C C30A 112(1) yes
C29A C29C C30A 66(1) yes
C28A C29C C30A 116(2) yes
C29A C30A C29C 41.6(9) yes
O2A C30A C29C 95.9(8) yes
O2A C30A C29A 109.3(7) yes
O3A C31A C32A 105.5(6) yes
C31A C32A C33A 104.2(7) yes
C32A C33A C34A 103.6(7) yes
O3A C34A C33A 105.8(6) yes
N3B MN1B N4B 89.7(2) yes
N2B MN1B N4B 131.4(2) yes
N2B MN1B N3B 75.1(2) yes
N1B MN1B N4B 68.1(2) yes
N1B MN1B N3B 136.4(2) yes
N1B MN1B N2B 91.6(2) yes
NA2B MN1B N4B 110.7(2) yes
NA2B MN1B N3B 57.2(2) yes
NA2B MN1B N2B 99.3(2) yes
NA2B MN1B N1B 165.1(2) yes
NA1B MN1B N4B 80.3(2) yes
NA1B MN1B N3B 56.8(2) yes
NA1B MN1B N2B 52.5(2) yes
NA1B MN1B N1B 82.0(2) yes
NA1B MN1B NA2B 112.7(1) yes
MN1B NA1B C22B 56.6(2) yes
MN1B NA1B C21B 83.9(2) yes
MN1B NA1B C20B 108.7(2) yes
MN1B NA1B C18B 83.7(2) yes
MN1B NA1B C17B 56.6(1) yes
MN1B NA1B N3B 43.3(1) yes
MN1B NA1B N2B 43.0(1) yes
MN1B NA1B O1B 149.9(2) yes
C21B NA1B C22B 29.5(2) yes
C20B NA1B C22B 52.2(2) yes
C20B NA1B C21B 29.5(2) yes
C18B NA1B C22B 53.0(2) yes
C18B NA1B C21B 60.7(2) yes
C18B NA1B C20B 50.7(2) yes
C17B NA1B C22B 31.1(2) yes
C17B NA1B C21B 53.1(2) yes
C17B NA1B C20B 60.8(2) yes
C17B NA1B C18B 29.2(2) yes
N3B NA1B C22B 79.6(2) yes
N3B NA1B C21B 92.9(2) yes
N3B NA1B C20B 121.9(2) yes
N3B NA1B C18B 124.6(2) yes
N3B NA1B C17B 95.5(2) yes
N2B NA1B C22B 95.4(2) yes
N2B NA1B C21B 124.7(2) yes
N2B NA1B C20B 140.5(2) yes
N2B NA1B C18B 93.1(2) yes
N2B NA1B C17B 79.8(2) yes
N2B NA1B N3B 61.4(2) yes
O1B NA1B C22B 149.9(3) yes
O1B NA1B C21B 120.5(2) yes
O1B NA1B C20B 100.2(2) yes
O1B NA1B C18B 122.4(2) yes
O1B NA1B C17B 151.5(2) yes
O1B NA1B N3B 113.0(2) yes
O1B NA1B N2B 114.7(2) yes
MN1B NA2B N3B 43.8(1) yes
MN1B NA2B O3B 103.1(2) yes
MN1B NA2B O2B 164.0(3) yes
O3B NA2B N3B 126.2(3) yes
O2B NA2B N3B 120.8(3) yes
O2B NA2B O3B 90.3(3) yes
NA1B O1B C26B 124.2(5) yes
NA1B O1B C23B 127.7(5) yes
C23B O1B C26B 106.4(6) yes
NA2B O2B C30D 125.8(8) yes
NA2B O2B C30B 113.8(9) yes
NA2B O2B C27D 127.7(9) yes
NA2B O2B C27B 136(1) yes
C30B O2B C30D 31(1) yes
C27D O2B C30D 106(1) yes
C27D O2B C30B 105(1) yes
C27B O2B C30D 96(1) yes
C27B O2B C30B 110(2) yes
C27B O2B C27D 27(1) yes
NA2B O3B C34B 122.2(5) yes
NA2B O3B C31B 122.9(5) yes
C31B O3B C34B 107.8(7) yes
MN1B N1B C17B 93.5(4) yes
MN1B N1B C2B 100.7(4) yes
C2B N1B C17B 125.6(5) yes
MN1B N2B NA1B 84.5(2) yes
NA1B N2B C6B 95.8(4) yes
NA1B N2B C4B 100.1(4) yes
MN1B N2B C6B 109.9(4) yes
MN1B N2B C4B 122.8(4) yes
C4B N2B C6B 125.9(5) yes
NA1B N3B NA2B 154.9(3) yes
MN1B N3B NA2B 79.0(2) yes
MN1B N3B NA1B 79.9(2) yes
NA2B N3B C13B 109.3(4) yes
NA2B N3B C11B 83.5(4) yes
NA1B N3B C13B 93.9(4) yes
NA1B N3B C11B 90.7(4) yes
MN1B N3B C13B 124.6(4) yes
MN1B N3B C11B 109.2(5) yes
C11B N3B C13B 126.0(6) yes
MN1B N4B C22B 96.3(4) yes
MN1B N4B C15B 106.2(4) yes
C15B N4B C22B 126.1(6) yes
N1B C2B C1B 111.4(6) yes
C1B C2B C3B 105.1(5) yes
N1B C2B C3B 114.0(6) yes
C2B C3B C4B 132.9(6) yes
N2B C4B C3B 122.2(6) yes
C3B C4B C5B 118.0(6) yes
N2B C4B C5B 119.3(6) yes
N2B C6B C11B 114.9(6) yes
N2B C6B C7B 127.3(7) yes
C7B C6B C11B 117.7(6) yes
C6B C7B C8B 121.5(7) yes
C7B C8B C9B 120.5(7) yes
C8B C9B C10B 119.1(7) yes
C9B C10B C11B 122.4(7) yes
C6B C11B C10B 118.6(6) yes
N3B C11B C10B 126.6(6) yes
N3B C11B C6B 114.3(6) yes
N3B C13B C12B 119.8(6) yes
C12B C13B C14B 118.7(6) yes
N3B C13B C14B 121.5(6) yes
C13B C14B C15B 131.4(6) yes
N4B C15B C14B 112.0(5) yes
C14B C15B C16B 106.5(6) yes
N4B C15B C16B 110.2(6) yes
NA1B C17B N1B 117.1(4) yes
N1B C17B C22B 113.6(5) yes
N1B C17B C18B 127.9(6) yes
NA1B C17B C22B 72.9(3) yes
NA1B C17B C18B 77.4(4) yes
C18B C17B C22B 118.4(6) yes
NA1B C18B C17B 73.4(4) yes
C17B C18B C19B 121.1(6) yes
NA1B C18B C19B 76.6(4) yes
C18B C19B C20B 120.1(6) yes
NA1B C20B C19B 76.8(4) yes
C19B C20B C21B 120.7(7) yes
NA1B C20B C21B 72.1(4) yes
NA1B C21B C20B 78.4(4) yes
C20B C21B C22B 120.9(7) yes
NA1B C21B C22B 74.7(4) yes
C17B C22B C21B 118.8(6) yes
N4B C22B C21B 127.9(6) yes
N4B C22B C17B 113.2(6) yes
NA1B C22B C21B 75.9(4) yes
NA1B C22B C17B 76.0(3) yes
NA1B C22B N4B 114.0(4) yes
O1B C23B C24B 105.8(7) yes
C23B C24B C25B 105.3(8) yes
C24B C25B C26B 104.0(8) yes
O1B C26B C25B 106.0(7) yes
O2B C27B C28D 99(2) yes
O2B C27B C27D 84(3) yes
O2B C27B C28B 97(2) yes
C27D C27B C28D 56(3) yes
C28B C27B C28D 55(2) yes
C28B C27B C27D 111(4) yes
C27B C28B C30D 82(2) yes
C27B C28B C29B 102(3) yes
C27B C28B C28D 65(2) yes
C27B C28B C27D 19(1) yes
C29B C28B C30D 52(2) yes
C28D C28B C30D 94(2) yes
C28D C28B C29B 62(2) yes
C27D C28B C30D 81(2) yes
C27D C28B C29B 88(2) yes
C27D C28B C28D 47(2) yes
C27B C27D C28B 50(3) yes
O2B C27D C28B 81(1) yes
O2B C27D C27B 69(3) yes
C28B C27D C28D 51(2) yes
C27B C27D C28D 100(3) yes
O2B C27D C28D 108(2) yes
C28B C28D C27D 82(2) yes
C27B C28D C27D 23(1) yes
C27B C28D C28B 59(2) yes
C27D C28D C29B 107(2) yes
C28B C28D C29B 57(2) yes
C27B C28D C29B 95(2) yes
C28B C29B C28D 61(2) yes
C28D C29B C30D 109(2) yes
C28D C29B C30B 103(2) yes
C28B C29B C30D 75(2) yes
C28B C29B C30B 100(2) yes
C30B C29B C30D 33(1) yes
O2B C30B C29B 107(2) yes
C29B C30B C30D 74(2) yes
O2B C30B C30D 79(2) yes
C29B C30D C30B 73(2) yes
C28B C30D C30B 112(3) yes
C28B C30D C29B 53(2) yes
O2B C30D C30B 70(2) yes
O2B C30D C29B 103(1) yes
O2B C30D C28B 85(2) yes
O3B C31B C32B 105.9(7) yes
C31B C32B C33B 107.8(9) yes
C32B C33B C34B 103.9(9) yes
O3B C34B C33B 106.0(8) yes

loop_
_geom_bond_atom_site_label_1
_geom_bond_atom_site_label_2
_geom_bond_distance
_geom_bond_publ_flag
MN1A NA1A 3.146(3) yes
MN1A NA2A 3.085(2) yes
MN1A N1A 2.274(5) yes
MN1A N2A 2.161(5) yes
MN1A N3A 2.143(5) yes
MN1A N4A 2.319(5) yes
NA1A O1A 2.274(6) yes
NA1A N2A 2.657(5) yes
NA1A N3A 2.490(6) yes
NA1A C17A 2.803(8) yes
NA1A C21A 2.743(8) yes
NA1A C22A 2.751(7) yes
NA2A O2A 2.313(5) yes
NA2A O3A 2.262(6) yes
NA2A N2A 2.590(5) yes
O1A C23A 1.437(8) yes
O1A C26A 1.444(9) yes
O2A C27A 1.44(1) yes
O2A C30A 1.43(1) yes
O3A C31A 1.438(7) yes
O3A C34A 1.456(8) yes
N1A C2A 1.490(7) yes
N1A C22A 1.377(6) yes
N2A C4A 1.398(9) yes
N2A C6A 1.398(8) yes
N3A C11A 1.390(8) yes
N3A C13A 1.388(7) yes
N4A C15A 1.489(7) yes
N4A C17A 1.392(8) yes
C1A C2A 1.532(9) yes
C2A C3A 1.52(0) yes
C3A C4A 1.35(0) yes
C4A C5A 1.52(0) yes
C6A C7A 1.379(9) yes
C6A C11A 1.446(9) yes
C7A C8A 1.40(1) yes
C8A C9A 1.361(9) yes
C9A C10A 1.392(9) yes
C10A C11A 1.41(1) yes
C12A C13A 1.518(8) yes
C13A C14A 1.35(1) yes
C14A C15A 1.524(9) yes
C15A C16A 1.542(9) yes
C17A C18A 1.387(7) yes
C17A C22A 1.485(8) yes
C18A C19A 1.412(9) yes
C19A C20A 1.362(9) yes
C20A C21A 1.405(7) yes
C21A C22A 1.408(9) yes
C23A C24A 1.51(1) yes
C24A C25A 1.48(1) yes
C25A C26A 1.52(1) yes
C27A C28A 1.55(1) yes
C27A C28C 1.51(1) yes
C28A C29A 1.54(1) yes
C28A C28C 0.60(2) yes
C28A C29C 0.98(2) yes
C29A C28C 1.80(2) yes
C29A C29C 1.09(2) yes
C29A C30A 1.50(1) yes
C28C C29C 1.53(3) yes
C29C C30A 1.56(2) yes
C31A C32A 1.53(1) yes
C32A C33A 1.48(1) yes
C33A C34A 1.47(1) yes
MN1B NA1B 3.103(3) yes
MN1B NA2B 3.068(3) yes
MN1B N1B 2.336(5) yes
MN1B N2B 2.124(5) yes
MN1B N3B 2.162(6) yes
MN1B N4B 2.257(5) yes
NA1B O1B 2.236(5) yes
NA1B N2B 2.474(6) yes
NA1B N3B 2.637(5) yes
NA1B C17B 2.754(6) yes
NA1B C18B 2.805(7) yes
NA1B C20B 2.809(8) yes
NA1B C21B 2.728(7) yes
NA1B C22B 2.714(7) yes
NA2B O2B 2.315(7) yes
NA2B O3B 2.271(7) yes
NA2B N3B 2.626(6) yes
O1B C23B 1.42(1) yes
O1B C26B 1.41(1) yes
O2B C27B 1.37(2) yes
O2B C27D 1.45(1) yes
O2B C30B 1.46(2) yes
O2B C30D 1.54(2) yes
O3B C31B 1.456(9) yes
O3B C34B 1.44(1) yes
N1B C2B 1.483(8) yes
N1B C17B 1.399(8) yes
N2B C4B 1.402(6) yes
N2B C6B 1.382(8) yes
N3B C11B 1.405(8) yes
N3B C13B 1.391(9) yes
N4B C15B 1.491(7) yes
N4B C22B 1.391(7) yes
C1B C2B 1.537(8) yes
C2B C3B 1.536(9) yes
C3B C4B 1.34(1) yes
C4B C5B 1.504(9) yes
C6B C7B 1.40(1) yes
C6B C11B 1.450(8) yes
C7B C8B 1.40(1) yes
C8B C9B 1.39(1) yes
C9B C10B 1.38(1) yes
C10B C11B 1.397(9) yes
C12B C13B 1.50(1) yes
C13B C14B 1.351(9) yes
C14B C15B 1.53(1) yes
C15B C16B 1.530(9) yes
C17B C18B 1.401(7) yes
C17B C22B 1.464(8) yes
C18B C19B 1.40(1) yes
C19B C20B 1.37(1) yes
C20B C21B 1.412(8) yes
C21B C22B 1.38(1) yes
C23B C24B 1.50(1) yes
C24B C25B 1.51(1) yes
C25B C26B 1.50(1) yes
C27B C28B 1.57(5) yes
C27B C27D 0.66(3) yes
C27B C28D 1.66(3) yes
C28B C27D 1.91(4) yes
C28B C28D 1.50(4) yes
C28B C29B 1.43(4) yes
C28B C30D 1.73(3) yes
C27D C28D 1.41(3) yes
C28D C29B 1.51(3) yes
C29B C30B 1.41(2) yes
C29B C30D 1.41(2) yes
C30B C30D 0.81(3) yes
C31B C32B 1.44(1) yes
C32B C33B 1.43(1) yes
C33B C34B 1.48(1) yes
